data_4316536
loop_
_publ_author_name
'Elliott B. Hulley'
'Jeffrey B. Bonanno'
'Peter T. Wolczanski'
'Thomas R. Cundari'
'Emil B. Lobkovsky'

_publ_section_title
;
 Pnictogen-Hydride Activation by (silox)3Ta (silox =tBu3SiO); Attempts to
 Circumvent the Constraints of Orbital Symmetry in N2 Activation
;
_journal_name_full 'Inorganic Chemistry'
_journal_page_first 8524
_journal_page_last 8544
_journal_paper_doi 10.1021/ic101147x
_journal_volume 49
_journal_year 2010
_chemical_formula_sum 'C42 H86 N O3 Si3 Ta'
_chemical_formula_weight 918.34
_chemical_name_systematic
; 
 ? 
;
_space_group_IT_number 33
_symmetry_cell_setting orthorhombic
_symmetry_space_group_name_Hall 'P 2c -2n'
_symmetry_space_group_name_H-M 'P n a 21'
_atom_sites_solution_hydrogens geom
_atom_sites_solution_primary direct
_atom_sites_solution_secondary difmap
_audit_creation_method SHELXL-97
_cell_angle_alpha 90.00
_cell_angle_beta 90.00
_cell_angle_gamma 90.00
_cell_formula_units_Z 4
_cell_length_a 18.114(4)
_cell_length_b 13.436(3)
_cell_length_c 20.650(4)
_cell_measurement_temperature 293(2)
_cell_volume 5025.8(19)
_computing_structure_refinement 'SHELXL-97 (Sheldrick, 1997)'
_computing_structure_solution 'SHELXS-97 (Sheldrick, 1990)'
_diffrn_ambient_temperature 293(2)
_diffrn_measured_fraction_theta_full 0.988
_diffrn_measured_fraction_theta_max 0.988
_diffrn_radiation_monochromator graphite
_diffrn_radiation_source 'fine-focus sealed tube'
_diffrn_radiation_type MoK\a
_diffrn_radiation_wavelength 0.71069
_diffrn_reflns_av_R_equivalents 0.0254
_diffrn_reflns_av_sigmaI/netI 0.0460
_diffrn_reflns_limit_h_max 21
_diffrn_reflns_limit_h_min -1
_diffrn_reflns_limit_k_max 15
_diffrn_reflns_limit_k_min -1
_diffrn_reflns_limit_l_max 1
_diffrn_reflns_limit_l_min -24
_diffrn_reflns_number 5077
_diffrn_reflns_theta_full 25.04
_diffrn_reflns_theta_max 25.04
_diffrn_reflns_theta_min 1.81
_exptl_absorpt_coefficient_mu 2.291
_exptl_crystal_density_diffrn 1.214
_exptl_crystal_density_method 'not measured'
_exptl_crystal_F_000 1936
_refine_diff_density_max 1.138
_refine_diff_density_min -0.523
_refine_diff_density_rms 0.092
_refine_ls_abs_structure_details 'Flack H D (1983), Acta Cryst. A39, 876-881'
_refine_ls_abs_structure_Flack 0.006(19)
_refine_ls_extinction_method none
_refine_ls_goodness_of_fit_ref 1.080
_refine_ls_hydrogen_treatment mixed
_refine_ls_matrix_type full
_refine_ls_number_parameters 482
_refine_ls_number_reflns 4665
_refine_ls_number_restraints 1
_refine_ls_restrained_S_all 1.079
_refine_ls_R_factor_all 0.0733
_refine_ls_R_factor_gt 0.0415
_refine_ls_shift/su_max 2.002
_refine_ls_shift/su_mean 0.122
_refine_ls_structure_factor_coef Fsqd
_refine_ls_weighting_details 'calc w=1/[\s^2^(Fo^2^)+(0.0549P)^2^+7.4307P] where P=(Fo^2^+2Fc^2^)/3'
_refine_ls_weighting_scheme calc
_refine_ls_wR_factor_gt 0.0976
_refine_ls_wR_factor_ref 0.1186
_reflns_number_gt 3371
_reflns_number_total 4665
_reflns_threshold_expression >2sigma(I)
_cod_data_source_file ic101147x_si_001_1.cif
_cod_data_source_block imido5
_cod_database_code 4316536

loop_
_symmetry_equiv_pos_as_xyz
'x, y, z'
'-x, -y, z+1/2'
'x+1/2, -y+1/2, z'
'-x+1/2, y+1/2, z+1/2'

loop_
_atom_site_label
_atom_site_type_symbol
_atom_site_fract_x
_atom_site_fract_y
_atom_site_fract_z
_atom_site_U_iso_or_equiv
_atom_site_adp_type
_atom_site_occupancy
_atom_site_symmetry_multiplicity
_atom_site_calc_flag
_atom_site_refinement_flags
_atom_site_disorder_assembly
_atom_site_disorder_group
Ta Ta 0.700341(18) 0.04611(2) 0.48483(3) 0.05420(9) Uani 1 1 d . . .
Si1 Si 0.76028(19) -0.1133(2) 0.61017(16) 0.0763(9) Uani 1 1 d . . .
Si2 Si 0.57830(19) -0.0585(2) 0.37010(15) 0.0709(9) Uani 1 1 d . . .
Si3 Si 0.6566(2) 0.2911(2) 0.53683(18) 0.0771(9) Uani 1 1 d . . .
O1 O 0.7241(4) -0.0384(5) 0.5553(4) 0.072(2) Uani 1 1 d . . .
O2 O 0.6262(4) -0.0104(5) 0.4319(3) 0.071(2) Uani 1 1 d . . .
O3 O 0.6717(4) 0.1738(5) 0.5144(3) 0.068(2) Uani 1 1 d . A .
N N 0.7795(5) 0.0568(6) 0.4353(5) 0.075(3) Uani 1 1 d . . .
C1 C 0.8380(6) 0.0583(9) 0.3891(5) 0.076(3) Uani 1 1 d . . .
C2 C 0.8611(7) 0.1525(10) 0.3653(7) 0.102(4) Uani 1 1 d . . .
C3 C 0.9197(8) 0.1491(14) 0.3163(8) 0.126(6) Uani 1 1 d . . .
C4 C 0.9490(10) 0.0567(18) 0.2966(9) 0.146(8) Uani 1 1 d . . .
C5 C 0.9231(10) -0.0327(16) 0.3234(10) 0.149(8) Uani 1 1 d . . .
C6 C 0.8718(9) -0.0265(12) 0.3695(8) 0.120(6) Uani 1 1 d . . .
C7 C 0.8419(8) -0.1778(12) 0.5721(8) 0.122(6) Uani 1 1 d . . .
C8 C 0.7904(11) -0.0320(13) 0.6814(9) 0.132(7) Uani 1 1 d . . .
C9 C 0.6802(9) -0.2012(13) 0.6321(10) 0.129(6) Uani 1 1 d . . .
C10 C 0.8233(11) -0.2163(15) 0.5021(7) 0.156(8) Uani 1 1 d . . .
C11 C 0.9033(10) -0.104(2) 0.5531(11) 0.184(9) Uani 1 1 d . . .
C12 C 0.8718(12) -0.2631(18) 0.6124(11) 0.208(9) Uani 1 1 d . . .
C13 C 0.8390(18) 0.0579(17) 0.6502(17) 0.227(14) Uani 1 1 d . . .
C14 C 0.8507(19) -0.088(2) 0.7235(13) 0.259(14) Uani 1 1 d . . .
C15 C 0.7231(17) 0.005(3) 0.7187(10) 0.222(12) Uani 1 1 d . . .
C16 C 0.6664(13) -0.2753(15) 0.5806(13) 0.185(10) Uani 1 1 d . . .
C17 C 0.6141(11) -0.1411(19) 0.6516(13) 0.191(10) Uani 1 1 d . . .
C18 C 0.6967(12) -0.261(2) 0.6961(14) 0.242(12) Uani 1 1 d . . .
C19 C 0.4742(8) -0.0339(11) 0.3917(8) 0.108(5) Uani 1 1 d . . .
C20 C 0.6000(8) -0.1949(9) 0.3654(8) 0.098(4) Uani 1 1 d . . .
C21 C 0.6098(10) 0.0086(11) 0.2926(6) 0.104(5) Uani 1 1 d . . .
C22 C 0.4555(11) 0.0806(14) 0.3758(14) 0.176(10) Uani 1 1 d . . .
C23 C 0.4218(8) -0.1018(15) 0.3526(10) 0.140(7) Uani 1 1 d . . .
C24 C 0.4656(8) -0.0500(14) 0.4644(8) 0.143(7) Uani 1 1 d . . .
C25 C 0.5756(10) -0.2482(12) 0.3021(10) 0.151(7) Uani 1 1 d . . .
C26 C 0.5615(10) -0.2505(11) 0.4238(10) 0.145(7) Uani 1 1 d . . .
C27 C 0.6806(11) -0.2147(13) 0.3755(17) 0.194(12) Uani 1 1 d . . .
C28 C 0.5583(12) -0.0157(17) 0.2346(9) 0.151(7) Uani 1 1 d . . .
C29 C 0.6195(12) 0.1242(13) 0.3063(8) 0.145(7) Uani 1 1 d . . .
C30 C 0.6921(11) -0.0249(19) 0.2741(9) 0.149(9) Uani 1 1 d . . .
C31 C 0.755(2) 0.339(3) 0.571(2) 0.085(13) Uiso 0.43(2) 1 d P A 1
C34 C 0.762(3) 0.286(3) 0.645(2) 0.123(15) Uiso 0.43(2) 1 d P A 1
C35 C 0.750(2) 0.446(3) 0.598(2) 0.121(13) Uiso 0.43(2) 1 d P A 1
C36 C 0.819(2) 0.294(3) 0.535(2) 0.094(11) Uiso 0.43(2) 1 d P A 1
C31' C 0.737(3) 0.346(4) 0.556(2) 0.145(16) Uiso 0.57(2) 1 d P A 2
C34' C 0.794(3) 0.295(5) 0.599(4) 0.24(3) Uiso 0.57(2) 1 d P A 2
C35' C 0.744(2) 0.457(3) 0.551(2) 0.161(15) Uiso 0.57(2) 1 d P A 2
C36' C 0.798(3) 0.331(5) 0.519(3) 0.22(3) Uiso 0.57(2) 1 d P A 2
C32 C 0.569(2) 0.338(2) 0.4727(19) 0.148(14) Uani 0.489(14) 1 d P A 1
C37 C 0.576(3) 0.458(2) 0.489(2) 0.174(16) Uani 0.489(14) 1 d P A 1
C38 C 0.5034(14) 0.289(3) 0.496(3) 0.149(17) Uani 0.489(14) 1 d P A 1
C39 C 0.586(3) 0.306(4) 0.419(3) 0.22(2) Uani 0.489(14) 1 d P A 1
C32' C 0.656(2) 0.3720(18) 0.4478(19) 0.193(15) Uani 0.511(14) 1 d P A 2
C37' C 0.7441(17) 0.3791(15) 0.441(2) 0.172(18) Uani 0.511(14) 1 d P A 2
C38' C 0.618(4) 0.469(3) 0.461(3) 0.22(3) Uani 0.511(14) 1 d P A 2
C39' C 0.596(6) 0.314(4) 0.403(3) 0.31(5) Uani 0.511(14) 1 d P A 2
C33 C 0.602(2) 0.285(3) 0.620(2) 0.077(11) Uiso 0.33(2) 1 d P A 1
C40 C 0.542(3) 0.181(4) 0.612(3) 0.129(19) Uiso 0.33(2) 1 d P A 1
C41 C 0.576(3) 0.374(4) 0.653(2) 0.103(15) Uiso 0.33(2) 1 d P A 1
C42 C 0.663(4) 0.262(6) 0.677(4) 0.17(3) Uiso 0.33(2) 1 d P A 1
C33' C 0.576(4) 0.292(6) 0.598(4) 0.33(4) Uiso 0.67(2) 1 d P A 2
C40' C 0.573(3) 0.201(4) 0.643(3) 0.22(2) Uiso 0.67(2) 1 d P A 2
C41' C 0.563(2) 0.402(4) 0.624(2) 0.205(18) Uiso 0.67(2) 1 d P A 2
C42' C 0.686(8) 0.329(12) 0.680(8) 0.66(11) Uiso 0.67(2) 1 d P A 2

loop_
_atom_site_aniso_label
_atom_site_aniso_U_11
_atom_site_aniso_U_22
_atom_site_aniso_U_33
_atom_site_aniso_U_23
_atom_site_aniso_U_13
_atom_site_aniso_U_12
Ta 0.06679(18) 0.04411(15) 0.05171(16) 0.0005(4) 0.0012(4) -0.00031(17)
Si1 0.090(2) 0.0709(19) 0.0678(18) 0.0138(16) -0.0009(18) 0.0130(17)
Si2 0.093(2) 0.0617(17) 0.0584(16) -0.0027(15) -0.0022(16) -0.0136(16)
Si3 0.100(2) 0.0493(15) 0.082(2) -0.0103(16) -0.010(2) 0.0053(16)
O1 0.088(5) 0.060(4) 0.069(5) -0.001(4) 0.003(4) 0.012(3)
O2 0.090(5) 0.063(4) 0.060(4) 0.007(4) 0.008(4) -0.010(4)
O3 0.074(4) 0.048(4) 0.082(4) -0.002(3) -0.007(4) 0.000(3)
N 0.079(5) 0.064(5) 0.082(6) 0.006(5) -0.007(5) -0.002(4)
C1 0.056(6) 0.116(10) 0.058(6) 0.005(7) 0.005(5) 0.004(7)
C2 0.107(9) 0.109(10) 0.089(9) 0.006(8) 0.014(8) -0.034(8)
C3 0.107(11) 0.175(15) 0.095(10) 0.035(11) -0.004(9) -0.045(11)
C4 0.104(12) 0.24(2) 0.095(12) -0.023(14) 0.006(10) -0.004(14)
C5 0.115(12) 0.20(2) 0.134(15) 0.022(14) 0.044(11) 0.045(13)
C6 0.113(10) 0.135(12) 0.111(12) 0.009(10) 0.025(10) 0.049(10)
C7 0.090(9) 0.141(12) 0.135(13) 0.046(11) 0.006(9) 0.046(9)
C8 0.171(17) 0.131(14) 0.092(11) -0.013(10) -0.038(11) 0.007(12)
C9 0.100(10) 0.122(12) 0.164(16) 0.059(12) 0.021(11) 0.003(10)
C10 0.223(17) 0.164(16) 0.082(13) -0.017(9) 0.007(10) 0.073(14)
C11 0.124(13) 0.25(2) 0.180(18) 0.077(18) 0.060(14) 0.011(15)
C12 0.186(16) 0.27(2) 0.169(16) 0.120(16) 0.025(15) 0.118(16)
C13 0.25(3) 0.162(19) 0.27(3) -0.08(2) -0.05(3) -0.049(18)
C14 0.38(3) 0.20(2) 0.20(2) -0.010(19) -0.18(2) 0.09(3)
C15 0.27(3) 0.31(3) 0.079(13) -0.069(17) -0.027(15) 0.12(2)
C16 0.217(19) 0.124(14) 0.21(2) 0.003(16) -0.02(2) -0.064(15)
C17 0.120(14) 0.21(2) 0.24(3) 0.02(2) 0.048(17) -0.014(16)
C18 0.149(18) 0.30(3) 0.28(3) 0.20(2) 0.034(17) 0.011(18)
C19 0.094(9) 0.122(11) 0.107(11) -0.002(9) -0.010(9) 0.006(8)
C20 0.111(10) 0.061(7) 0.124(11) -0.019(8) -0.016(10) -0.003(7)
C21 0.155(13) 0.090(9) 0.065(7) 0.000(7) -0.004(9) -0.022(9)
C22 0.139(14) 0.115(12) 0.27(3) -0.023(17) 0.001(19) 0.025(11)
C23 0.072(8) 0.174(16) 0.174(17) -0.029(15) -0.018(10) -0.023(9)
C24 0.101(9) 0.228(19) 0.099(14) -0.024(12) 0.027(8) -0.012(11)
C25 0.156(14) 0.123(11) 0.172(14) -0.093(11) -0.038(12) -0.005(11)
C26 0.192(17) 0.094(10) 0.149(15) 0.023(11) 0.007(14) 0.005(11)
C27 0.152(16) 0.078(10) 0.35(4) -0.058(17) -0.079(19) 0.031(11)
C28 0.192(17) 0.181(17) 0.081(10) 0.025(11) -0.022(12) -0.037(16)
C29 0.221(19) 0.114(12) 0.100(10) 0.048(10) 0.009(12) -0.041(13)
C30 0.162(17) 0.22(2) 0.066(10) 0.000(12) 0.042(10) -0.009(15)
C32 0.25(4) 0.078(16) 0.11(3) 0.02(2) 0.07(3) 0.04(2)
C37 0.31(4) 0.096(16) 0.11(2) 0.074(18) -0.02(3) 0.10(2)
C38 0.067(14) 0.17(3) 0.22(5) 0.01(4) 0.03(3) -0.012(17)
C39 0.33(5) 0.15(3) 0.18(4) -0.05(3) -0.16(4) 0.13(4)
C32' 0.29(3) 0.050(14) 0.24(3) -0.013(17) -0.21(3) 0.043(19)
C37' 0.13(2) 0.035(11) 0.35(5) 0.058(19) 0.12(3) 0.026(13)
C38' 0.42(7) 0.078(19) 0.16(5) 0.03(2) 0.05(5) 0.08(3)
C39' 0.71(14) 0.12(3) 0.09(3) 0.03(3) 0.00(6) 0.19(6)

loop_
_atom_type_symbol
_atom_type_description
_atom_type_scat_dispersion_real
_atom_type_scat_dispersion_imag
_atom_type_scat_source
C C 0.0033 0.0016 'International Tables Vol C Tables 4.2.6.8 and 6.1.1.4'
H H 0.0000 0.0000 'International Tables Vol C Tables 4.2.6.8 and 6.1.1.4'
N N 0.0061 0.0033 'International Tables Vol C Tables 4.2.6.8 and 6.1.1.4'
O O 0.0106 0.0060 'International Tables Vol C Tables 4.2.6.8 and 6.1.1.4'
Si Si 0.0817 0.0704 'International Tables Vol C Tables 4.2.6.8 and 6.1.1.4'
Ta Ta -0.7052 6.5227 'International Tables Vol C Tables 4.2.6.8 and 6.1.1.4'

loop_
_geom_angle_atom_site_label_1
_geom_angle_atom_site_label_2
_geom_angle_atom_site_label_3
_geom_angle
_geom_angle_site_symmetry_1
_geom_angle_site_symmetry_3
_geom_angle_publ_flag
N Ta O2 105.9(4) . . ?
N Ta O3 109.6(3) . . ?
O2 Ta O3 110.8(3) . . ?
N Ta O1 108.0(4) . . ?
O2 Ta O1 111.4(3) . . ?
O3 Ta O1 111.0(3) . . ?
O1 Si1 C7 107.8(6) . . ?
O1 Si1 C8 107.0(6) . . ?
C7 Si1 C8 111.1(8) . . ?
O1 Si1 C9 103.7(6) . . ?
C7 Si1 C9 114.0(8) . . ?
C8 Si1 C9 112.6(9) . . ?
O2 Si2 C20 107.9(5) . . ?
O2 Si2 C21 107.4(5) . . ?
C20 Si2 C21 110.7(7) . . ?
O2 Si2 C19 105.0(5) . . ?
C20 Si2 C19 112.1(6) . . ?
C21 Si2 C19 113.3(7) . . ?
O3 Si3 C31' 109.6(17) . . ?
O3 Si3 C31 104.8(13) . . ?
C31' Si3 C31 10(3) . . ?
O3 Si3 C33' 108(3) . . ?
C31' Si3 C33' 120(3) . . ?
C31 Si3 C33' 115(3) . . ?
O3 Si3 C33 106.6(12) . . ?
C31' Si3 C33 105(2) . . ?
C31 Si3 C33 98.7(18) . . ?
C33' Si3 C33 19(3) . . ?
O3 Si3 C32' 104.0(9) . . ?
C31' Si3 C32' 88.9(19) . . ?
C31 Si3 C32' 98.2(16) . . ?
C33' Si3 C32' 124(3) . . ?
C33 Si3 C32' 139.6(16) . . ?
O3 Si3 C32 103.1(9) . . ?
C31' Si3 C32 130.8(19) . . ?
C31 Si3 C32 140.3(16) . . ?
C33' Si3 C32 81(3) . . ?
C33 Si3 C32 99.8(16) . . ?
C32' Si3 C32 47.4(13) . . ?
Si1 O1 Ta 169.2(5) . . ?
Si2 O2 Ta 164.7(5) . . ?
Si3 O3 Ta 172.9(5) . . ?
C1 N Ta 172.4(8) . . ?
C6 C1 C2 120.9(12) . . ?
C6 C1 N 121.6(12) . . ?
C2 C1 N 117.6(11) . . ?
C1 C2 C3 115.1(13) . . ?
C4 C3 C2 119.9(15) . . ?
C5 C4 C3 120.9(16) . . ?
C6 C5 C4 117.5(18) . . ?
C5 C6 C1 125.5(17) . . ?
C12 C7 C11 111.5(15) . . ?
C12 C7 C10 109.4(16) . . ?
C11 C7 C10 97.5(15) . . ?
C12 C7 Si1 113.6(13) . . ?
C11 C7 Si1 112.2(13) . . ?
C10 C7 Si1 111.5(11) . . ?
C15 C8 C14 115(2) . . ?
C15 C8 C13 113(2) . . ?
C14 C8 C13 101(2) . . ?
C15 C8 Si1 110.3(15) . . ?
C14 C8 Si1 110.3(14) . . ?
C13 C8 Si1 105.9(15) . . ?
C17 C9 C16 114.9(18) . . ?
C17 C9 C18 101.5(18) . . ?
C16 C9 C18 107.0(19) . . ?
C17 C9 Si1 109.6(13) . . ?
C16 C9 Si1 111.9(14) . . ?
C18 C9 Si1 111.6(13) . . ?
C24 C19 C23 111.6(14) . . ?
C24 C19 C22 108.4(16) . . ?
C23 C19 C22 109.1(14) . . ?
C24 C19 Si2 107.4(10) . . ?
C23 C19 Si2 111.8(11) . . ?
C22 C19 Si2 108.4(11) . . ?
C27 C20 C25 108.2(16) . . ?
C27 C20 C26 103.9(17) . . ?
C25 C20 C26 107.5(12) . . ?
C27 C20 Si2 111.7(10) . . ?
C25 C20 Si2 115.7(11) . . ?
C26 C20 Si2 109.3(10) . . ?
C28 C21 C29 114.1(14) . . ?
C28 C21 C30 108.4(14) . . ?
C29 C21 C30 102.3(15) . . ?
C28 C21 Si2 111.4(11) . . ?
C29 C21 Si2 110.0(9) . . ?
C30 C21 Si2 110.1(11) . . ?
C36 C31 C35 127(4) . . ?
C36 C31 C34 102(3) . . ?
C35 C31 C34 95(3) . . ?
C36 C31 Si3 112(3) . . ?
C35 C31 Si3 111(3) . . ?
C34 C31 Si3 105(3) . . ?
C36' C31' C35' 92(4) . . ?
C36' C31' C34' 73(4) . . ?
C35' C31' C34' 116(4) . . ?
C36' C31' Si3 121(4) . . ?
C35' C31' Si3 119(4) . . ?
C34' C31' Si3 122(4) . . ?
C39 C32 C38 111(5) . . ?
C39 C32 C37 120(4) . . ?
C38 C32 C37 116(3) . . ?
C39 C32 Si3 105(3) . . ?
C38 C32 Si3 106(3) . . ?
C37 C32 Si3 96(2) . . ?
C38' C32' C37' 115(3) . . ?
C38' C32' C39' 102(4) . . ?
C37' C32' C39' 130(5) . . ?
C38' C32' Si3 107(3) . . ?
C37' C32' Si3 96(2) . . ?
C39' C32' Si3 104(3) . . ?
C40 C33 C41 120(4) . . ?
C40 C33 C42 109(4) . . ?
C41 C33 C42 92(4) . . ?
C40 C33 Si3 105(3) . . ?
C41 C33 Si3 122(3) . . ?
C42 C33 Si3 107(3) . . ?
C40' C33' C41' 123(7) . . ?
C40' C33' C42' 78(5) . . ?
C41' C33' C42' 74(5) . . ?
C40' C33' Si3 115(5) . . ?
C41' C33' Si3 110(5) . . ?
C42' C33' Si3 81(4) . . ?

loop_
_geom_bond_atom_site_label_1
_geom_bond_atom_site_label_2
_geom_bond_distance
_geom_bond_site_symmetry_2
_geom_bond_publ_flag
Ta N 1.767(10) . ?
Ta O2 1.891(7) . ?
Ta O3 1.893(6) . ?
Ta O1 1.894(7) . ?
Si1 O1 1.652(8) . ?
Si1 C7 1.884(15) . ?
Si1 C8 1.912(18) . ?
Si1 C9 1.924(17) . ?
Si2 O2 1.673(8) . ?
Si2 C20 1.877(12) . ?
Si2 C21 1.923(14) . ?
Si2 C19 1.965(15) . ?
Si3 O3 1.665(7) . ?
Si3 C31' 1.68(5) . ?
Si3 C31 2.03(4) . ?
Si3 C33' 1.94(8) . ?
Si3 C33 1.99(4) . ?
Si3 C32' 2.14(4) . ?
Si3 C32 2.16(4) . ?
N C1 1.425(15) . ?
C1 C6 1.356(18) . ?
C1 C2 1.420(17) . ?
C2 C3 1.47(2) . ?
C3 C4 1.41(3) . ?
C4 C5 1.40(3) . ?
C5 C6 1.33(2) . ?
C7 C12 1.52(2) . ?
C7 C11 1.54(2) . ?
C7 C10 1.57(2) . ?
C8 C15 1.53(3) . ?
C8 C14 1.59(3) . ?
C8 C13 1.63(3) . ?
C9 C17 1.50(3) . ?
C9 C16 1.48(3) . ?
C9 C18 1.58(3) . ?
C19 C24 1.52(2) . ?
C19 C23 1.55(2) . ?
C19 C22 1.61(2) . ?
C20 C27 1.50(2) . ?
C20 C25 1.56(2) . ?
C20 C26 1.58(2) . ?
C21 C28 1.55(2) . ?
C21 C29 1.59(2) . ?
C21 C30 1.60(2) . ?
C31 C36 1.51(6) . ?
C31 C35 1.53(6) . ?
C31 C34 1.67(7) . ?
C31' C36' 1.34(7) . ?
C31' C35' 1.50(6) . ?
C31' C34' 1.52(8) . ?
C32 C39 1.23(7) . ?
C32 C38 1.44(4) . ?
C32 C37 1.66(4) . ?
C32' C38' 1.51(5) . ?
C32' C37' 1.60(5) . ?
C32' C39' 1.63(9) . ?
C33 C40 1.77(7) . ?
C33 C41 1.46(6) . ?
C33 C42 1.65(8) . ?
C33' C40' 1.52(9) . ?
C33' C41' 1.58(8) . ?
C33' C42' 2.65(17) . ?
